data_4024204
loop_
_publ_author_name
'Sun-Liang Cui'
'Jun Wang'
'Xu-Feng Lin'
'Yan-Guang Wang'

_publ_section_title
;
 Domino Reaction of 3-(2-Formylphenoxy)propenoates and Amines:
 A Novel Synthesis of 1,4-Dihydropyridines from Salicaldehydes,
 Ethyl Propiolate, and Amines
;
_journal_name_full 'Journal of Organic Chemistry'
_journal_page_first 7779
_journal_page_last 7782
_journal_paper_doi 10.1021/jo7013593
_journal_volume 72
_journal_year 2007
_chemical_formula_moiety 'C28 H29 N O7 '
_chemical_formula_sum 'C28 H29 N O7'
_chemical_formula_weight 491.54
_space_group_IT_number 2
_symmetry_cell_setting triclinic
_symmetry_Int_Tables_number 2
_symmetry_space_group_name_Hall '-P 1'
_symmetry_space_group_name_H-M 'P -1'
_audit_creation_date 2006-02-21
_audit_creation_method 'by CrystalStructure 3.7.0'
_cell_angle_alpha 101.089(18)
_cell_angle_beta 106.943(16)
_cell_angle_gamma 104.443(15)
_cell_formula_units_Z 2
_cell_length_a 8.820(3)
_cell_length_b 11.774(5)
_cell_length_c 13.600(7)
_cell_measurement_reflns_used 9890
_cell_measurement_temperature 298(1)
_cell_measurement_theta_max 27.5
_cell_measurement_theta_min 3.3
_cell_volume 1253.7(10)
_computing_cell_refinement PROCESS-AUTO
_computing_data_collection PROCESS-AUTO
_computing_data_reduction CrystalStructure
_computing_publication_material 'CrystalStructure 3.7.0'
_computing_structure_refinement CRYSTALS
_computing_structure_solution SIR97
_diffrn_detector_area_resol_mean 10.00
_diffrn_measured_fraction_theta_full 0.991
_diffrn_measured_fraction_theta_max 0.991
_diffrn_measurement_device_type 'Rigaku RAXIS-RAPID'
_diffrn_measurement_method \w
_diffrn_radiation_type 'Mo K\a'
_diffrn_radiation_wavelength 0.71075
_diffrn_reflns_av_R_equivalents 0.023
_diffrn_reflns_limit_h_max 11
_diffrn_reflns_limit_h_min -10
_diffrn_reflns_limit_k_max 14
_diffrn_reflns_limit_k_min -15
_diffrn_reflns_limit_l_max 17
_diffrn_reflns_limit_l_min -17
_diffrn_reflns_number 12480
_diffrn_reflns_theta_full 27.48
_diffrn_reflns_theta_max 27.48
_exptl_absorpt_coefficient_mu 0.094
_exptl_absorpt_correction_T_max 0.988
_exptl_absorpt_correction_T_min 0.968
_exptl_absorpt_correction_type multi-scan
_exptl_absorpt_process_details
;
    Higashi, T. (1995). Program for Absorption Correction.
    Rigaku Corporation, Tokyo, Japan.
;
_exptl_crystal_colour colorless
_exptl_crystal_density_diffrn 1.302
_exptl_crystal_density_method 'not measured'
_exptl_crystal_description chunk
_exptl_crystal_F_000 520.00
_exptl_crystal_size_max 0.32
_exptl_crystal_size_mid 0.28
_exptl_crystal_size_min 0.13
_refine_diff_density_max 0.55
_refine_diff_density_min -0.53
_refine_ls_extinction_coef 162(28)
_refine_ls_extinction_method 'Larson (1970) Crystallographic Computing eq. 22'
_refine_ls_goodness_of_fit_ref 1.050
_refine_ls_hydrogen_treatment constr
_refine_ls_number_parameters 326
_refine_ls_number_reflns 5704
_refine_ls_R_factor_gt 0.0505
_refine_ls_shift/su_max 0.0000
_refine_ls_structure_factor_coef Fsqd
_refine_ls_weighting_details 'w = 1/[0.0010Fo^2^ + 1.8600\s(Fo^2^)]/(4Fo^2^)'
_refine_ls_weighting_scheme calc
_refine_ls_wR_factor_ref 0.1375
_reflns_number_gt 3870
_reflns_number_total 5704
_reflns_threshold_expression F^2^>2.0\s(F^2^)
_cod_data_source_file jo7013593-File001.cif
_cod_data_source_block '_CS0108'
_cod_original_formula_sum 'C28 H29 N O7 '
_cod_database_code 4024204

loop_
_symmetry_equiv_pos_site_id
_symmetry_equiv_pos_as_xyz
1 +X,+Y,+Z
2 -X,-Y,-Z

loop_
_atom_site_label
_atom_site_type_symbol
_atom_site_fract_x
_atom_site_fract_y
_atom_site_fract_z
_atom_site_U_iso_or_equiv
_atom_site_adp_type
_atom_site_occupancy
_atom_site_symmetry_multiplicity
_atom_site_calc_flag
_atom_site_refinement_flags
_atom_site_disorder_assembly
_atom_site_disorder_group
O1 O 0.08564(14) 0.20294(12) 0.64369(10) 0.0494(3) Uani 1.00 1 d . . .
O2 O 0.05165(17) 0.18052(14) 0.97300(12) 0.0687(4) Uani 1.00 1 d . . .
O3 O 0.30149(18) 0.19631(17) 0.95954(12) 0.0810(5) Uani 1.00 1 d . . .
O4 O -0.26376(13) 0.24906(12) 0.26710(11) 0.0577(3) Uani 1.00 1 d . . .
O5 O -0.21949(14) 0.20906(12) 0.42576(12) 0.0578(4) Uani 1.00 1 d . . .
O6 O 0.33787(14) 0.46497(12) 0.71883(10) 0.0556(3) Uani 1.00 1 d . . .
O7 O 0.53196(14) 0.59740(12) 0.68391(10) 0.0544(3) Uani 1.00 1 d . . .
N1 N 0.18846(14) 0.51630(12) 0.37460(11) 0.0364(3) Uani 1.00 1 d . . .
C1 C 0.12203(18) 0.36110(12) 0.51105(12) 0.0343(4) Uani 1.00 1 d . . .
C2 C -0.00206(18) 0.35439(13) 0.40459(12) 0.0341(4) Uani 1.00 1 d . . .
C3 C 0.03560(18) 0.42560(13) 0.34409(12) 0.0354(4) Uani 1.00 1 d . . .
C4 C 0.30065(18) 0.54008(13) 0.47702(12) 0.0350(4) Uani 1.00 1 d . . .
C5 C 0.27217(18) 0.47536(13) 0.54415(12) 0.0339(4) Uani 1.00 1 d . . .
C6 C 0.17559(18) 0.24690(13) 0.50257(12) 0.0356(4) Uani 1.00 1 d . . .
C7 C 0.2437(2) 0.21324(14) 0.42587(14) 0.0438(4) Uani 1.00 1 d . . .
C8 C 0.2904(2) 0.10917(17) 0.41505(17) 0.0538(5) Uani 1.00 1 d . . .
C9 C 0.2687(2) 0.03582(16) 0.48073(17) 0.0532(5) Uani 1.00 1 d . . .
C10 C 0.2028(2) 0.06728(16) 0.55747(16) 0.0480(5) Uani 1.00 1 d . . .
C11 C 0.15917(19) 0.17233(14) 0.56881(13) 0.0395(4) Uani 1.00 1 d . . .
C12 C 0.1552(2) 0.19428(16) 0.74268(14) 0.0467(5) Uani 1.00 1 d . . .
C13 C 0.0771(2) 0.19457(19) 0.81130(17) 0.0573(6) Uani 1.00 1 d . . .
C14 C 0.1582(2) 0.19161(18) 0.92005(16) 0.0528(5) Uani 1.00 1 d . . .
C15 C 0.1143(2) 0.1735(2) 1.08112(17) 0.0681(6) Uani 1.00 1 d . . .
C16 C -0.0310(3) 0.1504(2) 1.1182(2) 0.0819(8) Uani 1.00 1 d . . .
C17 C -0.17018(19) 0.26416(14) 0.36962(14) 0.0401(4) Uani 1.00 1 d . . .
C18 C -0.4335(2) 0.16613(19) 0.2256(2) 0.0775(7) Uani 1.00 1 d . . .
C19 C -0.4468(3) 0.0471(2) 0.1608(3) 0.1039(13) Uani 1.00 1 d . . .
C20 C 0.22433(18) 0.58621(14) 0.30454(13) 0.0374(4) Uani 1.00 1 d . . .
C21 C 0.1625(2) 0.53113(17) 0.19494(14) 0.0475(5) Uani 1.00 1 d . . .
C22 C 0.1981(2) 0.5979(2) 0.12679(16) 0.0569(6) Uani 1.00 1 d . . .
C23 C 0.2975(2) 0.7187(2) 0.16682(18) 0.0592(6) Uani 1.00 1 d . . .
C24 C 0.3588(2) 0.77267(18) 0.27501(18) 0.0562(6) Uani 1.00 1 d . . .
C25 C 0.3215(2) 0.70821(16) 0.34451(16) 0.0481(5) Uani 1.00 1 d . . .
C26 C 0.3962(2) 0.51997(14) 0.65417(13) 0.0387(4) Uani 1.00 1 d . . .
C27 C 0.4369(2) 0.5055(2) 0.83233(14) 0.0635(6) Uani 1.00 1 d . . .
C28 C 0.3380(2) 0.5447(2) 0.89403(17) 0.0707(7) Uani 1.00 1 d . . .
H1 H 0.0690 0.3668 0.5651 0.041 Uiso 1.00 1 c R . .
H3 H -0.0451 0.4137 0.2779 0.042 Uiso 1.00 1 c R . .
H4 H 0.4009 0.6043 0.5004 0.042 Uiso 1.00 1 c R . .
H7 H 0.2582 0.2619 0.3808 0.053 Uiso 1.00 1 c R . .
H8 H 0.3363 0.0887 0.3634 0.065 Uiso 1.00 1 c R . .
H9 H 0.2988 -0.0348 0.4731 0.064 Uiso 1.00 1 c R . .
H10 H 0.1874 0.0178 0.6018 0.058 Uiso 1.00 1 c R . .
H12 H 0.2622 0.1879 0.7633 0.056 Uiso 1.00 1 c R . .
H13 H -0.0321 0.1967 0.7901 0.069 Uiso 1.00 1 c R . .
H21 H 0.0968 0.4490 0.1673 0.057 Uiso 1.00 1 c R . .
H22 H 0.1545 0.5609 0.0531 0.068 Uiso 1.00 1 c R . .
H23 H 0.3227 0.7632 0.1208 0.071 Uiso 1.00 1 c R . .
H24 H 0.4269 0.8542 0.3024 0.067 Uiso 1.00 1 c R . .
H25 H 0.3615 0.7468 0.4178 0.058 Uiso 1.00 1 c R . .
H151 H 0.2003 0.2500 1.1268 0.082 Uiso 1.00 1 c R . .
H152 H 0.1607 0.1071 1.0827 0.082 Uiso 1.00 1 c R . .
H161 H -0.0803 0.2140 1.1120 0.098 Uiso 1.00 1 c R . .
H162 H 0.0067 0.1496 1.1917 0.098 Uiso 1.00 1 c R . .
H163 H -0.1129 0.0728 1.0746 0.098 Uiso 1.00 1 c R . .
H181 H -0.4690 0.1549 0.2852 0.093 Uiso 1.00 1 c R . .
H182 H -0.5059 0.2012 0.1815 0.093 Uiso 1.00 1 c R . .
H191 H -0.3386 0.0481 0.1588 0.125 Uiso 1.00 1 c R . .
H192 H -0.5237 0.0304 0.0892 0.125 Uiso 1.00 1 c R . .
H193 H -0.4869 -0.0154 0.1919 0.125 Uiso 1.00 1 c R . .
H271 H 0.5363 0.5735 0.8464 0.076 Uiso 1.00 1 c R . .
H272 H 0.4697 0.4386 0.8537 0.076 Uiso 1.00 1 c R . .
H281 H 0.2409 0.4769 0.8815 0.085 Uiso 1.00 1 c R . .
H282 H 0.3035 0.6098 0.8719 0.085 Uiso 1.00 1 c R . .
H283 H 0.4051 0.5732 0.9691 0.085 Uiso 1.00 1 c R . .

loop_
_atom_site_aniso_label
_atom_site_aniso_U_11
_atom_site_aniso_U_22
_atom_site_aniso_U_33
_atom_site_aniso_U_12
_atom_site_aniso_U_13
_atom_site_aniso_U_23
O1 0.0566(7) 0.0626(7) 0.0506(8) 0.0290(6) 0.0297(6) 0.0346(6)
O2 0.0665(8) 0.1068(11) 0.0528(9) 0.0366(8) 0.0319(7) 0.0398(8)
O3 0.0578(8) 0.1299(14) 0.0571(10) 0.0307(9) 0.0200(7) 0.0314(9)
O4 0.0381(6) 0.0676(8) 0.0513(8) 0.0008(5) 0.0088(5) 0.0142(6)
O5 0.0539(7) 0.0553(7) 0.0700(9) 0.0095(5) 0.0293(6) 0.0309(7)
O6 0.0519(7) 0.0762(9) 0.0302(6) 0.0082(6) 0.0098(5) 0.0209(6)
O7 0.0452(6) 0.0630(8) 0.0417(7) 0.0037(6) 0.0079(5) 0.0157(6)
N1 0.0363(6) 0.0404(7) 0.0344(7) 0.0106(5) 0.0131(5) 0.0169(5)
C1 0.0396(7) 0.0361(7) 0.0340(8) 0.0150(6) 0.0173(6) 0.0150(6)
C2 0.0350(7) 0.0353(7) 0.0353(8) 0.0139(6) 0.0146(6) 0.0110(6)
C3 0.0349(7) 0.0378(8) 0.0346(9) 0.0140(6) 0.0114(6) 0.0119(6)
C4 0.0349(7) 0.0363(8) 0.0348(9) 0.0129(6) 0.0123(6) 0.0110(6)
C5 0.0384(7) 0.0360(7) 0.0312(8) 0.0160(6) 0.0138(6) 0.0111(6)
C6 0.0350(7) 0.0365(7) 0.0366(9) 0.0112(6) 0.0124(6) 0.0142(6)
C7 0.0500(9) 0.0414(9) 0.0463(10) 0.0156(7) 0.0233(8) 0.0165(7)
C8 0.0608(11) 0.0496(10) 0.0605(13) 0.0232(8) 0.0321(9) 0.0140(9)
C9 0.0577(10) 0.0403(9) 0.0681(13) 0.0236(8) 0.0247(9) 0.0162(9)
C10 0.0482(9) 0.0428(9) 0.0587(12) 0.0164(7) 0.0178(8) 0.0266(8)
C11 0.0373(7) 0.0435(8) 0.0430(10) 0.0134(6) 0.0170(7) 0.0196(7)
C12 0.0504(9) 0.0468(9) 0.0502(11) 0.0169(7) 0.0205(8) 0.0245(8)
C13 0.0535(10) 0.0789(13) 0.0575(13) 0.0289(10) 0.0274(9) 0.0375(10)
C14 0.0550(11) 0.0600(11) 0.0488(11) 0.0186(9) 0.0225(9) 0.0215(9)
C15 0.0812(14) 0.0825(15) 0.0416(12) 0.0244(11) 0.0249(10) 0.0184(10)
C16 0.0996(17) 0.0882(17) 0.0563(15) 0.0146(13) 0.0430(13) 0.0141(12)
C17 0.0389(8) 0.0389(8) 0.0474(10) 0.0153(6) 0.0191(7) 0.0139(7)
C18 0.0400(10) 0.0823(15) 0.0799(17) -0.0060(10) 0.0098(10) 0.0079(13)
C19 0.0788(19) 0.085(2) 0.094(4) -0.0148(15) 0.017(2) -0.019(2)
C20 0.0359(7) 0.0450(9) 0.0396(9) 0.0170(6) 0.0159(6) 0.0218(7)
C21 0.0485(9) 0.0524(10) 0.0413(10) 0.0120(8) 0.0174(7) 0.0166(8)
C22 0.0575(10) 0.0781(13) 0.0408(11) 0.0198(10) 0.0213(8) 0.0266(10)
C23 0.0542(10) 0.0796(14) 0.0618(14) 0.0234(10) 0.0282(9) 0.0466(11)
C24 0.0520(10) 0.0539(11) 0.0666(14) 0.0126(8) 0.0204(9) 0.0333(10)
C25 0.0517(10) 0.0473(9) 0.0443(11) 0.0133(8) 0.0137(8) 0.0199(8)
C26 0.0428(8) 0.0445(8) 0.0348(9) 0.0189(7) 0.0160(7) 0.0147(7)
C27 0.0523(10) 0.1007(17) 0.0322(10) 0.0194(10) 0.0084(8) 0.0247(10)
C28 0.0747(13) 0.0951(17) 0.0394(11) 0.0329(12) 0.0144(10) 0.0151(11)

loop_
_atom_type_symbol
_atom_type_description
_atom_type_scat_dispersion_real
_atom_type_scat_dispersion_imag
_atom_type_scat_source
C C 0.003 0.002
;
International Tables for Crystallography
(1992, Vol. C, Tables 4.2.6.8 and 6.1.1.4)
;
H H 0.000 0.000
;
International Tables for Crystallography
(1992, Vol. C, Table 6.1.1.4)
;
O O 0.011 0.006
;
International Tables for Crystallography
(1992, Vol. C, Tables 4.2.6.8 and 6.1.1.4)
;
N N 0.006 0.003
;
International Tables for Crystallography
(1992, Vol. C, Tables 4.2.6.8 and 6.1.1.4)
;

loop_
_geom_angle_atom_site_label_1
_geom_angle_atom_site_label_2
_geom_angle_atom_site_label_3
_geom_angle
_geom_angle_publ_flag
_geom_angle_site_symmetry_1
_geom_angle_site_symmetry_2
_geom_angle_site_symmetry_3
C11 O1 C12 117.46(15) ? . . .
C14 O2 C15 117.34(17) ? . . .
C17 O4 C18 117.70(17) ? . . .
C26 O6 C27 118.53(13) ? . . .
C3 N1 C4 117.35(15) ? . . .
C3 N1 C20 120.96(12) ? . . .
C4 N1 C20 121.61(11) ? . . .
C2 C1 C5 108.57(14) ? . . .
C2 C1 C6 110.65(12) ? . . .
C5 C1 C6 110.77(13) ? . . .
C1 C2 C3 122.91(12) ? . . .
C1 C2 C17 116.59(15) ? . . .
C3 C2 C17 120.51(14) ? . . .
N1 C3 C2 123.45(13) ? . . .
N1 C4 C5 123.18(12) ? . . .
C1 C5 C4 122.94(13) ? . . .
C1 C5 C26 120.56(15) ? . . .
C4 C5 C26 116.50(12) ? . . .
C1 C6 C7 120.28(16) ? . . .
C1 C6 C11 122.84(17) ? . . .
C7 C6 C11 116.88(17) ? . . .
C6 C7 C8 121.53(19) ? . . .
C7 C8 C9 119.9(2) ? . . .
C8 C9 C10 119.71(19) ? . . .
C9 C10 C11 119.9(2) ? . . .
O1 C11 C6 117.35(16) ? . . .
O1 C11 C10 120.53(18) ? . . .
C6 C11 C10 121.98(19) ? . . .
O1 C12 C13 122.16(18) ? . . .
C12 C13 C14 121.23(19) ? . . .
O2 C14 O3 122.6(2) ? . . .
O2 C14 C13 111.38(17) ? . . .
O3 C14 C13 126.0(2) ? . . .
O2 C15 C16 106.75(18) ? . . .
O4 C17 O5 123.17(13) ? . . .
O4 C17 C2 112.96(16) ? . . .
O5 C17 C2 123.87(15) ? . . .
O4 C18 C19 111.4(2) ? . . .
N1 C20 C21 119.75(14) ? . . .
N1 C20 C25 120.90(15) ? . . .
C21 C20 C25 119.34(19) ? . . .
C20 C21 C22 120.05(15) ? . . .
C21 C22 C23 120.56(18) ? . . .
C22 C23 C24 119.2(2) ? . . .
C23 C24 C25 121.13(17) ? . . .
C20 C25 C24 119.64(17) ? . . .
O6 C26 O7 123.59(15) ? . . .
O6 C26 C5 110.86(12) ? . . .
O7 C26 C5 125.53(18) ? . . .
O6 C27 C28 109.85(16) ? . . .
C2 C1 H1 108.9 ? . . .
C5 C1 H1 108.9 ? . . .
C6 C1 H1 108.9 ? . . .
N1 C3 H3 118.3 ? . . .
C2 C3 H3 118.3 ? . . .
N1 C4 H4 118.4 ? . . .
C5 C4 H4 118.4 ? . . .
C6 C7 H7 119.2 ? . . .
C8 C7 H7 119.2 ? . . .
C7 C8 H8 120.0 ? . . .
C9 C8 H8 120.0 ? . . .
C8 C9 H9 120.1 ? . . .
C10 C9 H9 120.1 ? . . .
C9 C10 H10 120.0 ? . . .
C11 C10 H10 120.0 ? . . .
O1 C12 H12 118.9 ? . . .
C13 C12 H12 118.9 ? . . .
C12 C13 H13 119.4 ? . . .
C14 C13 H13 119.4 ? . . .
O2 C15 H151 110.2 ? . . .
O2 C15 H152 110.2 ? . . .
C16 C15 H151 110.2 ? . . .
C16 C15 H152 110.2 ? . . .
H151 C15 H152 109.5 ? . . .
C15 C16 H161 109.5 ? . . .
C15 C16 H162 109.5 ? . . .
C15 C16 H163 109.5 ? . . .
H161 C16 H162 109.5 ? . . .
H161 C16 H163 109.5 ? . . .
H162 C16 H163 109.5 ? . . .
O4 C18 H181 109.0 ? . . .
O4 C18 H182 109.0 ? . . .
C19 C18 H181 109.0 ? . . .
C19 C18 H182 109.0 ? . . .
H181 C18 H182 109.5 ? . . .
C18 C19 H191 109.5 ? . . .
C18 C19 H192 109.5 ? . . .
C18 C19 H193 109.5 ? . . .
H191 C19 H192 109.5 ? . . .
H191 C19 H193 109.5 ? . . .
H192 C19 H193 109.5 ? . . .
C20 C21 H21 120.0 ? . . .
C22 C21 H21 120.0 ? . . .
C21 C22 H22 119.7 ? . . .
C23 C22 H22 119.7 ? . . .
C22 C23 H23 120.4 ? . . .
C24 C23 H23 120.4 ? . . .
C23 C24 H24 119.4 ? . . .
C25 C24 H24 119.4 ? . . .
C20 C25 H25 120.2 ? . . .
C24 C25 H25 120.2 ? . . .
O6 C27 H271 109.4 ? . . .
O6 C27 H272 109.4 ? . . .
C28 C27 H271 109.4 ? . . .
C28 C27 H272 109.4 ? . . .
H271 C27 H272 109.5 ? . . .
C27 C28 H281 109.5 ? . . .
C27 C28 H282 109.5 ? . . .
C27 C28 H283 109.5 ? . . .
H281 C28 H282 109.5 ? . . .
H281 C28 H283 109.5 ? . . .
H282 C28 H283 109.5 ? . . .

loop_
_geom_bond_atom_site_label_1
_geom_bond_atom_site_label_2
_geom_bond_distance
_geom_bond_publ_flag
_geom_bond_site_symmetry_1
_geom_bond_site_symmetry_2
O1 C11 1.396(2) ? . .
O1 C12 1.342(2) ? . .
O2 C14 1.338(3) ? . .
O2 C15 1.439(2) ? . .
O3 C14 1.203(2) ? . .
O4 C17 1.348(2) ? . .
O4 C18 1.442(2) ? . .
O5 C17 1.198(2) ? . .
O6 C26 1.332(2) ? . .
O6 C27 1.448(2) ? . .
O7 C26 1.2083(18) ? . .
N1 C3 1.3841(17) ? . .
N1 C4 1.3806(19) ? . .
N1 C20 1.426(2) ? . .
C1 C2 1.513(2) ? . .
C1 C5 1.5156(19) ? . .
C1 C6 1.528(2) ? . .
C2 C3 1.333(2) ? . .
C2 C17 1.4705(19) ? . .
C4 C5 1.335(2) ? . .
C5 C26 1.473(2) ? . .
C6 C7 1.390(2) ? . .
C6 C11 1.386(2) ? . .
C7 C8 1.382(2) ? . .
C8 C9 1.376(3) ? . .
C9 C10 1.370(3) ? . .
C10 C11 1.378(2) ? . .
C12 C13 1.311(3) ? . .
C13 C14 1.455(3) ? . .
C15 C16 1.492(4) ? . .
C18 C19 1.462(3) ? . .
C20 C21 1.385(2) ? . .
C20 C25 1.381(2) ? . .
C21 C22 1.380(3) ? . .
C22 C23 1.375(2) ? . .
C23 C24 1.366(3) ? . .
C24 C25 1.382(3) ? . .
C27 C28 1.468(3) ? . .
C1 H1 0.980 ? . .
C3 H3 0.930 ? . .
C4 H4 0.930 ? . .
C7 H7 0.930 ? . .
C8 H8 0.930 ? . .
C9 H9 0.930 ? . .
C10 H10 0.930 ? . .
C12 H12 0.930 ? . .
C13 H13 0.930 ? . .
C15 H151 0.970 ? . .
C15 H152 0.970 ? . .
C16 H161 0.960 ? . .
C16 H162 0.960 ? . .
C16 H163 0.960 ? . .
C18 H181 0.970 ? . .
C18 H182 0.970 ? . .
C19 H191 0.960 ? . .
C19 H192 0.960 ? . .
C19 H193 0.960 ? . .
C21 H21 0.930 ? . .
C22 H22 0.930 ? . .
C23 H23 0.930 ? . .
C24 H24 0.930 ? . .
C25 H25 0.930 ? . .
C27 H271 0.970 ? . .
C27 H272 0.970 ? . .
C28 H281 0.960 ? . .
C28 H282 0.960 ? . .
C28 H283 0.960 ? . .

loop_
_geom_contact_atom_site_label_1
_geom_contact_atom_site_label_2
_geom_contact_distance
_geom_contact_publ_flag
_geom_contact_site_symmetry_1
_geom_contact_site_symmetry_2
O1 C9 3.3527(18) ? . 55602
O1 C10 3.5548(17) ? . 55602
O3 C28 3.537(2) ? . 66702
O4 O6 3.567(2) ? . 56602
O4 O7 3.449(2) ? . 56602
O4 C16 3.518(3) ? . 55401
O4 C26 3.332(2) ? . 56602
O5 C4 3.330(2) ? . 56602
O5 C9 3.351(2) ? . 55602
O5 C10 3.342(2) ? . 55602
O5 C25 3.525(2) ? . 56602
O6 O4 3.567(2) ? . 56602
O7 O4 3.449(2) ? . 56602
O7 N1 3.300(2) ? . 66602
O7 C4 3.362(2) ? . 66602
O7 C7 3.452(2) ? . 66602
O7 C18 3.245(2) ? . 56602
O7 C20 3.402(2) ? . 66602
O7 C21 3.560(2) ? . 66602
N1 O7 3.300(2) ? . 66602
C4 O5 3.330(2) ? . 56602
C4 O7 3.362(2) ? . 66602
C4 C17 3.444(2) ? . 56602
C5 C17 3.493(2) ? . 56602
C7 O7 3.452(2) ? . 66602
C9 O1 3.3527(18) ? . 55602
C9 O5 3.351(2) ? . 55602
C10 O1 3.5548(17) ? . 55602
C10 O5 3.342(2) ? . 55602
C10 C10 3.272(2) ? . 55602
C10 C11 3.3982(19) ? . 55602
C11 C10 3.3982(19) ? . 55602
C16 O4 3.518(3) ? . 55601
C17 C4 3.444(2) ? . 56602
C17 C5 3.493(2) ? . 56602
C18 O7 3.245(2) ? . 56602
C20 O7 3.402(2) ? . 66602
C21 O7 3.560(2) ? . 66602
C25 O5 3.525(2) ? . 56602
C26 O4 3.332(2) ? . 56602
C28 O3 3.537(2) ? . 66702
O1 H9 3.200 ? . 55602
O1 H10 3.544 ? . 55602
O2 H21 3.561 ? . 55601
O2 H23 3.454 ? . 56602
O2 H152 3.252 ? . 55702
O2 H163 3.142 ? . 55702
O3 H163 3.062 ? . 55702
O3 H182 2.983 ? . 65601
O3 H191 3.159 ? . 55602
O3 H192 3.248 ? . 65601
O3 H271 3.077 ? . 66702
O3 H282 3.460 ? . 66702
O3 H283 3.004 ? . 66702
O4 H161 3.037 ? . 55401
O4 H162 3.236 ? . 55401
O4 H282 2.752 ? . 56602
O5 H4 3.200 ? . 56602
O5 H8 3.593 ? . 45501
O5 H9 2.743 ? . 55602
O5 H10 2.722 ? . 55602
O5 H25 2.796 ? . 56602
O6 H3 3.255 ? . 56602
O7 H4 3.398 ? . 66602
O7 H7 2.631 ? . 66602
O7 H21 3.546 ? . 66602
O7 H151 2.827 ? . 66702
O7 H181 3.077 ? . 56602
O7 H182 2.807 ? . 56602
N1 H1 3.152 ? . 56602
C2 H1 3.447 ? . 56602
C2 H162 3.427 ? . 55401
C3 H1 2.997 ? . 56602
C3 H161 3.322 ? . 55401
C3 H162 3.407 ? . 55401
C3 H282 3.396 ? . 56602
C4 H4 3.446 ? . 66602
C5 H4 3.422 ? . 66602
C6 H10 3.557 ? . 55602
C7 H4 3.070 ? . 66602
C7 H25 3.369 ? . 66602
C7 H162 3.082 ? . 55401
C8 H4 3.496 ? . 66602
C8 H25 3.053 ? . 66602
C8 H162 3.527 ? . 55401
C8 H181 3.145 ? . 65501
C9 H24 3.125 ? . 66602
C9 H25 3.308 ? . 66602
C10 H10 3.262 ? . 55602
C10 H24 3.057 ? . 66602
C11 H10 3.193 ? . 55602
C14 H163 3.056 ? . 55702
C14 H271 3.593 ? . 66702
C15 H21 3.288 ? . 55601
C15 H152 3.433 ? . 55702
C15 H163 3.240 ? . 55702
C15 H182 3.132 ? . 65601
C15 H271 3.444 ? . 66702
C16 H3 3.479 ? . 55601
C16 H7 3.493 ? . 55601
C16 H21 3.280 ? . 55601
C16 H152 3.350 ? . 55702
C16 H191 2.935 ? . 55601
C17 H4 3.505 ? . 56602
C17 H10 3.388 ? . 55602
C17 H162 3.479 ? . 55401
C18 H8 3.228 ? . 45501
C18 H151 3.575 ? . 45401
C18 H152 3.355 ? . 45401
C18 H282 3.280 ? . 56602
C19 H23 3.297 ? . 44501
C19 H24 3.432 ? . 44501
C19 H163 3.441 ? . 55401
C19 H192 3.260 ? . 45502
C21 H22 3.458 ? . 56502
C21 H151 3.388 ? . 55401
C21 H161 3.575 ? . 55401
C21 H271 3.336 ? . 66602
C21 H272 3.444 ? . 66602
C21 H281 3.374 ? . 56602
C22 H13 3.309 ? . 56602
C22 H22 3.172 ? . 56502
C22 H271 3.441 ? . 66602
C22 H272 3.010 ? . 66602
C22 H281 3.532 ? . 55401
C22 H283 3.214 ? . 55401
C23 H12 3.537 ? . 66602
C23 H13 2.925 ? . 56602
C23 H193 3.127 ? . 66501
C23 H272 3.124 ? . 66602
C23 H283 3.405 ? . 55401
C24 H9 3.429 ? . 56501
C24 H12 3.463 ? . 66602
C24 H13 2.894 ? . 56602
C24 H193 3.106 ? . 66501
C25 H9 3.275 ? . 56501
C25 H13 3.257 ? . 56602
C26 H4 3.475 ? . 66602
C26 H182 3.323 ? . 56602
C27 H151 3.549 ? . 66702
C27 H182 3.407 ? . 56602
C27 H283 3.083 ? . 66702
C28 H3 3.151 ? . 56602
C28 H22 3.062 ? . 55601
C28 H182 3.472 ? . 56602
C28 H272 3.297 ? . 66702
C28 H283 3.261 ? . 66702
H1 N1 3.152 ? . 56602
H1 C2 3.447 ? . 56602
H1 C3 2.997 ? . 56602
H1 H3 3.114 ? . 56602
H3 O6 3.255 ? . 56602
H3 C16 3.479 ? . 55401
H3 C28 3.151 ? . 56602
H3 H1 3.114 ? . 56602
H3 H161 2.811 ? . 55401
H3 H162 3.297 ? . 55401
H3 H281 3.056 ? . 56602
H3 H282 2.487 ? . 56602
H4 O5 3.200 ? . 56602
H4 O7 3.398 ? . 66602
H4 C4 3.446 ? . 66602
H4 C5 3.422 ? . 66602
H4 C7 3.070 ? . 66602
H4 C8 3.496 ? . 66602
H4 C17 3.505 ? . 56602
H4 C26 3.475 ? . 66602
H4 H4 3.351 ? . 66602
H4 H7 2.821 ? . 66602
H4 H8 3.551 ? . 66602
H4 H181 3.443 ? . 56602
H7 O7 2.631 ? . 66602
H7 C16 3.493 ? . 55401
H7 H4 2.821 ? . 66602
H7 H151 3.310 ? . 55401
H7 H162 2.681 ? . 55401
H7 H181 3.431 ? . 65501
H8 O5 3.593 ? . 65501
H8 C18 3.228 ? . 65501
H8 H4 3.551 ? . 66602
H8 H13 3.520 ? . 55602
H8 H24 3.092 ? . 54501
H8 H25 3.208 ? . 66602
H8 H162 3.486 ? . 55401
H8 H181 2.324 ? . 65501
H8 H182 3.487 ? . 65501
H8 H193 3.369 ? . 65501
H9 O1 3.200 ? . 55602
H9 O5 2.743 ? . 55602
H9 C24 3.429 ? . 54501
H9 C25 3.275 ? . 54501
H9 H9 3.258 ? . 65602
H9 H13 3.494 ? . 55602
H9 H24 3.078 ? . 54501
H9 H24 3.214 ? . 66602
H9 H25 2.774 ? . 54501
H10 O1 3.544 ? . 55602
H10 O5 2.722 ? . 55602
H10 C6 3.557 ? . 55602
H10 C10 3.262 ? . 55602
H10 C11 3.193 ? . 55602
H10 C17 3.388 ? . 55602
H10 H10 3.507 ? . 55602
H10 H24 3.106 ? . 66602
H10 H191 3.455 ? . 55602
H10 H193 3.256 ? . 55602
H12 C23 3.537 ? . 66602
H12 C24 3.463 ? . 66602
H12 H23 3.385 ? . 66602
H12 H24 3.240 ? . 66602
H12 H191 3.309 ? . 55602
H12 H193 3.194 ? . 55602
H13 C22 3.309 ? . 56602
H13 C23 2.925 ? . 56602
H13 C24 2.894 ? . 56602
H13 C25 3.257 ? . 56602
H13 H8 3.520 ? . 55602
H13 H9 3.494 ? . 55602
H13 H23 3.234 ? . 56602
H13 H24 3.191 ? . 56602
H21 O2 3.561 ? . 55401
H21 O7 3.546 ? . 66602
H21 C15 3.288 ? . 55401
H21 C16 3.280 ? . 55401
H21 H22 3.126 ? . 56502
H21 H151 2.738 ? . 55401
H21 H161 2.650 ? . 55401
H21 H162 3.518 ? . 55401
H21 H271 3.367 ? . 66602
H21 H281 3.231 ? . 56602
H21 H282 3.282 ? . 56602
H22 C21 3.458 ? . 56502
H22 C22 3.172 ? . 56502
H22 C28 3.062 ? . 55401
H22 H21 3.126 ? . 56502
H22 H22 2.556 ? . 56502
H22 H271 3.553 ? . 66602
H22 H272 3.183 ? . 66602
H22 H281 2.745 ? . 55401
H22 H282 3.192 ? . 55401
H22 H283 2.755 ? . 55401
H23 O2 3.454 ? . 56602
H23 C19 3.297 ? . 66501
H23 H12 3.385 ? . 66602
H23 H13 3.234 ? . 56602
H23 H161 3.367 ? . 56602
H23 H192 3.264 ? . 66501
H23 H193 2.540 ? . 66501
H23 H272 3.352 ? . 66602
H23 H282 3.451 ? . 55401
H23 H283 3.115 ? . 55401
H24 C9 3.125 ? . 66602
H24 C10 3.057 ? . 66602
H24 C19 3.432 ? . 66501
H24 H8 3.092 ? . 56501
H24 H9 3.078 ? . 56501
H24 H9 3.214 ? . 66602
H24 H10 3.106 ? . 66602
H24 H12 3.240 ? . 66602
H24 H13 3.191 ? . 56602
H24 H181 3.501 ? . 66501
H24 H193 2.483 ? . 66501
H25 O5 2.796 ? . 56602
H25 C7 3.369 ? . 66602
H25 C8 3.053 ? . 66602
H25 C9 3.308 ? . 66602
H25 H8 3.208 ? . 66602
H25 H9 2.774 ? . 56501
H151 O7 2.827 ? . 66702
H151 C18 3.575 ? . 65601
H151 C21 3.388 ? . 55601
H151 C27 3.549 ? . 66702
H151 H7 3.310 ? . 55601
H151 H21 2.738 ? . 55601
H151 H182 2.717 ? . 65601
H151 H271 2.580 ? . 66702
H152 O2 3.252 ? . 55702
H152 C15 3.433 ? . 55702
H152 C16 3.350 ? . 55702
H152 C18 3.355 ? . 65601
H152 H152 3.161 ? . 55702
H152 H163 2.554 ? . 55702
H152 H181 3.437 ? . 65601
H152 H182 2.680 ? . 65601
H152 H192 3.117 ? . 65601
H161 O4 3.037 ? . 55601
H161 C3 3.322 ? . 55601
H161 C21 3.575 ? . 55601
H161 H3 2.811 ? . 55601
H161 H21 2.650 ? . 55601
H161 H23 3.367 ? . 56602
H161 H191 2.917 ? . 55601
H161 H282 3.216 ? . 56702
H162 O4 3.236 ? . 55601
H162 C2 3.427 ? . 55601
H162 C3 3.407 ? . 55601
H162 C7 3.082 ? . 55601
H162 C8 3.527 ? . 55601
H162 C17 3.479 ? . 55601
H162 H3 3.297 ? . 55601
H162 H7 2.681 ? . 55601
H162 H8 3.486 ? . 55601
H162 H21 3.518 ? . 55601
H162 H191 2.844 ? . 55601
H163 O2 3.142 ? . 55702
H163 O3 3.062 ? . 55702
H163 C14 3.056 ? . 55702
H163 C15 3.240 ? . 55702
H163 C19 3.441 ? . 55601
H163 H152 2.554 ? . 55702
H163 H191 2.555 ? . 55601
H163 H192 3.093 ? . 45602
H181 O7 3.077 ? . 56602
H181 C8 3.145 ? . 45501
H181 H4 3.443 ? . 56602
H181 H7 3.431 ? . 45501
H181 H8 2.324 ? . 45501
H181 H24 3.501 ? . 44501
H181 H152 3.437 ? . 45401
H182 O3 2.983 ? . 45401
H182 O7 2.807 ? . 56602
H182 C15 3.132 ? . 45401
H182 C26 3.323 ? . 56602
H182 C27 3.407 ? . 56602
H182 C28 3.472 ? . 56602
H182 H8 3.487 ? . 45501
H182 H151 2.717 ? . 45401
H182 H152 2.680 ? . 45401
H182 H271 2.817 ? . 56602
H182 H282 2.840 ? . 56602
H191 O3 3.159 ? . 55602
H191 C16 2.935 ? . 55401
H191 H10 3.455 ? . 55602
H191 H12 3.309 ? . 55602
H191 H161 2.917 ? . 55401
H191 H162 2.844 ? . 55401
H191 H163 2.555 ? . 55401
H191 H192 3.091 ? . 45502
H192 O3 3.248 ? . 45401
H192 C19 3.260 ? . 45502
H192 H23 3.264 ? . 44501
H192 H152 3.117 ? . 45401
H192 H163 3.093 ? . 45602
H192 H191 3.091 ? . 45502
H192 H192 2.577 ? . 45502
H193 C23 3.127 ? . 44501
H193 C24 3.106 ? . 44501
H193 H8 3.369 ? . 45501
H193 H10 3.256 ? . 55602
H193 H12 3.194 ? . 55602
H193 H23 2.540 ? . 44501
H193 H24 2.483 ? . 44501
H271 O3 3.077 ? . 66702
H271 C14 3.593 ? . 66702
H271 C15 3.444 ? . 66702
H271 C21 3.336 ? . 66602
H271 C22 3.441 ? . 66602
H271 H21 3.367 ? . 66602
H271 H22 3.553 ? . 66602
H271 H151 2.580 ? . 66702
H271 H182 2.817 ? . 56602
H271 H283 3.302 ? . 66702
H272 C21 3.444 ? . 66602
H272 C22 3.010 ? . 66602
H272 C23 3.124 ? . 66602
H272 C28 3.297 ? . 66702
H272 H22 3.183 ? . 66602
H272 H23 3.352 ? . 66602
H272 H281 3.532 ? . 66702
H272 H283 2.388 ? . 66702
H281 C21 3.374 ? . 56602
H281 C22 3.532 ? . 55601
H281 H3 3.056 ? . 56602
H281 H21 3.231 ? . 56602
H281 H22 2.745 ? . 55601
H281 H272 3.532 ? . 66702
H281 H283 3.451 ? . 66702
H282 O3 3.460 ? . 66702
H282 O4 2.752 ? . 56602
H282 C3 3.396 ? . 56602
H282 C18 3.280 ? . 56602
H282 H3 2.487 ? . 56602
H282 H21 3.282 ? . 56602
H282 H22 3.192 ? . 55601
H282 H23 3.451 ? . 55601
H282 H161 3.216 ? . 56702
H282 H182 2.840 ? . 56602
H283 O3 3.004 ? . 66702
H283 C22 3.214 ? . 55601
H283 C23 3.405 ? . 55601
H283 C27 3.083 ? . 66702
H283 C28 3.261 ? . 66702
H283 H22 2.755 ? . 55601
H283 H23 3.115 ? . 55601
H283 H271 3.302 ? . 66702
H283 H272 2.388 ? . 66702
H283 H281 3.451 ? . 66702
H283 H283 2.767 ? . 66702

loop_
_geom_torsion_atom_site_label_1
_geom_torsion_atom_site_label_2
_geom_torsion_atom_site_label_3
_geom_torsion_atom_site_label_4
_geom_torsion
_geom_torsion_publ_flag
_geom_torsion_site_symmetry_1
_geom_torsion_site_symmetry_2
_geom_torsion_site_symmetry_3
_geom_torsion_site_symmetry_4
C11 O1 C12 C13 -164.80(16) ? . . . .
C12 O1 C11 C6 -138.08(14) ? . . . .
C12 O1 C11 C10 46.10(18) ? . . . .
C14 O2 C15 C16 -175.01(19) ? . . . .
C15 O2 C14 O3 -0.3(3) ? . . . .
C15 O2 C14 C13 178.59(18) ? . . . .
C17 O4 C18 C19 -100.0(2) ? . . . .
C18 O4 C17 O5 2.7(2) ? . . . .
C18 O4 C17 C2 -177.61(16) ? . . . .
C26 O6 C27 C28 122.3(2) ? . . . .
C27 O6 C26 O7 4.3(3) ? . . . .
C27 O6 C26 C5 -174.47(18) ? . . . .
C3 N1 C4 C5 4.1(2) ? . . . .
C4 N1 C3 C2 -5.8(2) ? . . . .
C3 N1 C20 C21 -35.4(2) ? . . . .
C3 N1 C20 C25 145.21(17) ? . . . .
C20 N1 C3 C2 177.28(17) ? . . . .
C4 N1 C20 C21 147.86(17) ? . . . .
C4 N1 C20 C25 -31.5(2) ? . . . .
C20 N1 C4 C5 -179.01(17) ? . . . .
C2 C1 C5 C4 -13.6(2) ? . . . .
C2 C1 C5 C26 166.92(16) ? . . . .
C5 C1 C2 C3 11.9(2) ? . . . .
C5 C1 C2 C17 -167.97(15) ? . . . .
C2 C1 C6 C7 55.75(17) ? . . . .
C2 C1 C6 C11 -124.03(15) ? . . . .
C6 C1 C2 C3 -109.84(18) ? . . . .
C6 C1 C2 C17 70.3(2) ? . . . .
C5 C1 C6 C7 -64.71(17) ? . . . .
C5 C1 C6 C11 115.52(16) ? . . . .
C6 C1 C5 C4 108.13(19) ? . . . .
C6 C1 C5 C26 -71.4(2) ? . . . .
C1 C2 C3 N1 -3.1(2) ? . . . .
C1 C2 C17 O4 -169.47(15) ? . . . .
C1 C2 C17 O5 10.2(2) ? . . . .
C3 C2 C17 O4 10.6(2) ? . . . .
C3 C2 C17 O5 -169.67(19) ? . . . .
C17 C2 C3 N1 176.74(16) ? . . . .
N1 C4 C5 C1 6.5(2) ? . . . .
N1 C4 C5 C26 -173.97(16) ? . . . .
C1 C5 C26 O6 -13.6(2) ? . . . .
C1 C5 C26 O7 167.64(18) ? . . . .
C4 C5 C26 O6 166.88(17) ? . . . .
C4 C5 C26 O7 -11.9(2) ? . . . .
C1 C6 C7 C8 -178.78(12) ? . . . .
C1 C6 C11 O1 1.92(18) ? . . . .
C1 C6 C11 C10 177.67(12) ? . . . .
C7 C6 C11 O1 -177.86(11) ? . . . .
C7 C6 C11 C10 -2.11(19) ? . . . .
C11 C6 C7 C8 1.01(19) ? . . . .
C6 C7 C8 C9 0.4(2) ? . . . .
C7 C8 C9 C10 -0.8(2) ? . . . .
C8 C9 C10 C11 -0.3(2) ? . . . .
C9 C10 C11 O1 177.42(12) ? . . . .
C9 C10 C11 C6 1.8(2) ? . . . .
O1 C12 C13 C14 -176.71(16) ? . . . .
C12 C13 C14 O2 -173.98(18) ? . . . .
C12 C13 C14 O3 4.9(3) ? . . . .
N1 C20 C21 C22 -179.34(18) ? . . . .
N1 C20 C25 C24 177.86(18) ? . . . .
C21 C20 C25 C24 -1.6(2) ? . . . .
C25 C20 C21 C22 0.1(2) ? . . . .
C20 C21 C22 C23 1.2(3) ? . . . .
C21 C22 C23 C24 -0.9(3) ? . . . .
C22 C23 C24 C25 -0.6(3) ? . . . .
C23 C24 C25 C20 1.8(3) ? . . . .

loop_
_cod_related_entry_id
_cod_related_entry_database
_cod_related_entry_code
1 ChemSpider 21194011
